data_2012404
loop_
_publ_author_name
'Lu, Yan'
'Leng, Xuebing'
'Wang, Honggen'
'Xie, Qinglan'
'Li, Jing'

_publ_section_title
;
 1,3-Dichloro-1,1-dimethyl-3,3-diisopropyldistannoxane
;
_journal_issue 12
_journal_name_full 'Acta Crystallographica Section C'
_journal_page_first 1391
_journal_page_last 1392
_journal_paper_doi 10.1107/S0108270101015645
_journal_volume 57
_journal_year 2001
_chemical_formula_iupac '[Sn4 Cl4 O2 (C H3)4 (C3 H7)4]'
_chemical_formula_moiety 'C16 H40 Cl4 O2 Sn4'
_chemical_formula_sum 'C16 H40 Cl4 O2 Sn4'
_chemical_formula_weight 881.04
_chemical_name_systematic
;
1,3-Dichloro-1,1-dimethyl-3,3-diisopropyl distannoxane
;
_space_group_IT_number 14
_symmetry_cell_setting monoclinic
_symmetry_space_group_name_Hall '-P 2yn'
_symmetry_space_group_name_H-M 'P 1 21/n 1'
_atom_sites_solution_hydrogens geom
_atom_sites_solution_primary direct
_atom_sites_solution_secondary difmap
_audit_creation_method SHELXL-97
_cell_angle_alpha 90.00
_cell_angle_beta 101.023(6)
_cell_angle_gamma 90.00
_cell_formula_units_Z 2
_cell_length_a 10.268(4)
_cell_length_b 9.529(3)
_cell_length_c 15.315(5)
_cell_measurement_reflns_used 52
_cell_measurement_temperature 293(2)
_cell_measurement_theta_max 25.3
_cell_measurement_theta_min 2.8
_cell_volume 1470.8(9)
_computing_cell_refinement SMART
_computing_data_collection 'SMART (Bruker, 1998)'
_computing_data_reduction 'SHELXTL (Bruker, 1997)'
_computing_molecular_graphics SHELXTL
_computing_publication_material SHELXTL
_computing_structure_refinement 'SHELXL97 (Sheldrick, 1997)'
_computing_structure_solution 'SHELXS97 (Sheldrick, 1997)'
_diffrn_ambient_temperature 293(2)
_diffrn_measured_fraction_theta_full 1.000
_diffrn_measured_fraction_theta_max 1.000
_diffrn_measurement_device_type 'CCD area-detector'
_diffrn_measurement_method '\f and \w'
_diffrn_radiation_monochromator graphite
_diffrn_radiation_source 'fine-focus sealed tube'
_diffrn_radiation_type MoK\a
_diffrn_radiation_wavelength .71073
_diffrn_reflns_av_R_equivalents .0379
_diffrn_reflns_av_sigmaI/netI .0453
_diffrn_reflns_limit_h_max 11
_diffrn_reflns_limit_h_min -12
_diffrn_reflns_limit_k_max 11
_diffrn_reflns_limit_k_min -9
_diffrn_reflns_limit_l_max 12
_diffrn_reflns_limit_l_min -18
_diffrn_reflns_number 5966
_diffrn_reflns_theta_full 25.03
_diffrn_reflns_theta_max 25.03
_diffrn_reflns_theta_min 2.21
_diffrn_standards_decay_% .023
_exptl_absorpt_coefficient_mu 3.729
_exptl_absorpt_correction_T_max .6890
_exptl_absorpt_correction_T_min .6460
_exptl_absorpt_correction_type multi-scan
_exptl_absorpt_process_details SADABS
_exptl_crystal_colour colorless
_exptl_crystal_density_diffrn 1.989
_exptl_crystal_density_method 'not measured'
_exptl_crystal_description rhombic
_exptl_crystal_F_000 840
_exptl_crystal_size_max .20
_exptl_crystal_size_mid .10
_exptl_crystal_size_min .10
_refine_diff_density_max .434
_refine_diff_density_min -.506
_refine_ls_extinction_method none
_refine_ls_goodness_of_fit_ref .921
_refine_ls_hydrogen_treatment constr
_refine_ls_matrix_type full
_refine_ls_number_parameters 118
_refine_ls_number_reflns 2591
_refine_ls_number_restraints 0
_refine_ls_restrained_S_all .921
_refine_ls_R_factor_all .0494
_refine_ls_R_factor_gt .0287
_refine_ls_shift/su_max .002
_refine_ls_shift/su_mean .000
_refine_ls_structure_factor_coef Fsqd
_refine_ls_weighting_details 'calc w = 1/[\s^2^(Fo^2^)+(0.0306P)^2^] where P = (Fo^2^+2Fc^2^)/3'
_refine_ls_weighting_scheme calc
_refine_ls_wR_factor_gt .0616
_refine_ls_wR_factor_ref .0678
_reflns_number_gt 1825
_reflns_number_total 2591
_reflns_threshold_expression I>2\s(I)
_cod_data_source_file vj1147.cif
_cod_data_source_block I
_cod_depositor_comments
;
The following automatic conversions were performed:
'_symmetry_cell_setting' value 'Monoclinic' changed to 'monoclinic'
according to '/home/saulius/struct/CIF-dictionaries/cif_core.dic'
dictionary named 'cif_core.dic' version 2.4.1 from 2010-06-29.

Automatic conversion script
Id: cif_fix_enum 1527 2010-12-29 10:47:43Z saulius 

The following automatic conversions were performed:

'_symmetry_cell_setting' value 'Monoclinic' changed to 'monoclinic'
according to /home/saulius/struct/CIF-dictionaries/cif_core.dic
dictionary named 'cif_core.dic' version 2.4.1 from
2010-06-29.

'_exptl_absorpt_correction_type' value 'MULTI-SCAN'
changed to 'multi-scan' according to
/home/saulius/struct/CIF-dictionaries/cif_core.dic dictionary named
'cif_core.dic' version 2.4.1 from 2010-06-29.

Automatic conversion script
Id: cif_fix_values 1715 2011-07-08 13:25:40Z adriana 
;
_cod_original_sg_symbol_H-M 'P 21/n'
_cod_database_code 2012404
_cod_database_fobs_code 2012404

loop_
_symmetry_equiv_pos_as_xyz
'x, y, z'
'-x+1/2, y+1/2, -z+1/2'
'-x, -y, -z'
'x-1/2, -y-1/2, z-1/2'

loop_
_atom_site_label
_atom_site_fract_x
_atom_site_fract_y
_atom_site_fract_z
_atom_site_U_iso_or_equiv
_atom_site_adp_type
_atom_site_calc_flag
_atom_site_refinement_flags
_atom_site_occupancy
_atom_site_disorder_assembly
_atom_site_disorder_group
_atom_site_type_symbol
Sn1 .30550(4) 1.11003(4) 1.06854(2) .03852(13) Uani d . 1 . . Sn
Sn2 .05868(4) .90184(4) .92581(2) .03557(13) Uani d . 1 . . Sn
Cl1 .32541(15) .92297(15) .93441(10) .0491(4) Uani d . 1 . . Cl
Cl2 .21888(17) 1.26380(17) 1.17445(10) .0616(5) Uani d . 1 . . Cl
O1 .1173(3) 1.0456(3) 1.0254(2) .0344(8) Uani d . 1 . . O
C1 .3665(6) 1.2743(6) .9938(4) .0570(17) Uani d . 1 . . C
H1A .3694 1.3604 1.0266 .086 Uiso calc R 1 . . H
H1B .3048 1.2835 .9384 .086 Uiso calc R 1 . . H
H1C .4532 1.2539 .9822 .086 Uiso calc R 1 . . H
C2 .4107(6) .9748(6) 1.1652(3) .0545(17) Uani d . 1 . . C
H2A .4190 1.0173 1.2228 .082 Uiso calc R 1 . . H
H2B .4974 .9579 1.1526 .082 Uiso calc R 1 . . H
H2C .3638 .8875 1.1643 .082 Uiso calc R 1 . . H
C3 .0848(6) .6897(5) .9725(4) .0461(15) Uani d . 1 . . C
H3A -.0023 .6559 .9805 .055 Uiso calc R 1 . . H
C4 .1288(8) .5953(6) .9031(4) .077(2) Uani d . 1 . . C
H4A .1386 .5008 .9251 .116 Uiso calc R 1 . . H
H4B .2122 .6280 .8913 .116 Uiso calc R 1 . . H
H4C .0634 .5977 .8492 .116 Uiso calc R 1 . . H
C5 .1784(7) .6763(7) 1.0621(4) .0669(19) Uani d . 1 . . C
H5A .1852 .5795 1.0798 .100 Uiso calc R 1 . . H
H5B .1445 .7301 1.1059 .100 Uiso calc R 1 . . H
H5C .2646 .7109 1.0573 .100 Uiso calc R 1 . . H
C6 .0199(6) 1.0060(6) .7984(3) .0506(16) Uani d . 1 . . C
H6A -.0761 1.0209 .7823 .061 Uiso calc R 1 . . H
C7 .0597(9) .9139(7) .7263(4) .086(3) Uani d . 1 . . C
H7A .0402 .9621 .6703 .129 Uiso calc R 1 . . H
H7B .0108 .8275 .7221 .129 Uiso calc R 1 . . H
H7C .1530 .8943 .7412 .129 Uiso calc R 1 . . H
C8 .0859(7) 1.1500(6) .8018(4) .071(2) Uani d . 1 . . C
H8A .0655 1.1928 .7440 .107 Uiso calc R 1 . . H
H8B .1803 1.1395 .8194 .107 Uiso calc R 1 . . H
H8C .0534 1.2083 .8440 .107 Uiso calc R 1 . . H

loop_
_atom_site_aniso_label
_atom_site_aniso_U_11
_atom_site_aniso_U_22
_atom_site_aniso_U_33
_atom_site_aniso_U_12
_atom_site_aniso_U_13
_atom_site_aniso_U_23
Sn1 .0304(2) .0445(2) .0394(2) -.00084(19) .00359(17) .00525(19)
Sn2 .0370(3) .0384(2) .0324(2) .00557(19) .00948(17) -.00255(18)
Cl1 .0339(9) .0598(9) .0573(9) .0052(7) .0182(7) -.0029(8)
Cl2 .0561(11) .0731(11) .0550(10) .0023(9) .0090(8) -.0266(8)
O1 .025(2) .043(2) .035(2) -.0033(17) .0044(16) -.0073(17)
C1 .054(5) .051(4) .070(4) -.002(3) .020(3) .018(3)
C2 .044(4) .066(4) .050(4) .007(3) .002(3) .020(3)
C3 .046(4) .036(3) .058(4) -.001(3) .014(3) .000(3)
C4 .090(6) .050(4) .087(5) .020(4) .005(5) -.008(4)
C5 .073(5) .059(4) .063(4) .008(4) .000(4) .016(4)
C6 .046(4) .063(4) .040(3) -.002(3) .000(3) .009(3)
C7 .130(8) .093(6) .036(4) -.002(5) .022(4) -.012(4)
C8 .088(6) .062(4) .062(4) -.003(4) .008(4) .020(4)

loop_
_atom_type_symbol
_atom_type_description
_atom_type_scat_dispersion_real
_atom_type_scat_dispersion_imag
_atom_type_scat_source
C C .0033 .0016 'International Tables Vol C Tables 4.2.6.8 and 6.1.1.4'
H H .0000 .0000 'International Tables Vol C Tables 4.2.6.8 and 6.1.1.4'
O O .0106 .0060 'International Tables Vol C Tables 4.2.6.8 and 6.1.1.4'
Cl Cl .1484 .1585 'International Tables Vol C Tables 4.2.6.8 and 6.1.1.4'
Sn Sn -.6537 1.4246 'International Tables Vol C Tables 4.2.6.8 and 6.1.1.4'

loop_
_geom_angle_atom_site_label_1
_geom_angle_atom_site_label_2
_geom_angle_atom_site_label_3
_geom_angle_site_symmetry_1
_geom_angle_site_symmetry_3
_geom_angle
_geom_angle_publ_flag
O1 Sn1 C2 . . 112.1(2) ?
O1 Sn1 C1 . . 114.5(2) ?
C2 Sn1 C1 . . 132.3(2) ?
O1 Sn1 Cl2 . . 87.31(10) yes
C2 Sn1 Cl2 . . 95.87(17) yes
C1 Sn1 Cl2 . . 95.63(17) yes
O1 Sn1 Cl1 . . 76.21(10) yes
C2 Sn1 Cl1 . . 91.56(17) ?
C1 Sn1 Cl1 . . 90.18(17) ?
Cl2 Sn1 Cl1 . . 163.48(5) yes
O1 Sn2 O1 . 3_577 74.45(14) yes
O1 Sn2 C3 . . 112.44(18) ?
O1 Sn2 C3 3_577 . 99.45(18) ?
O1 Sn2 C6 . . 109.99(18) ?
O1 Sn2 C6 3_577 . 100.73(19) ?
C3 Sn2 C6 . . 136.5(2) ?
O1 Sn2 Cl1 . . 76.43(10) yes
O1 Sn2 Cl1 3_577 . 150.81(9) yes
C3 Sn2 Cl1 . . 89.60(17) ?
C6 Sn2 Cl1 . . 91.12(17) ?
Sn2 Cl1 Sn1 . . 82.34(4) yes
Sn1 O1 Sn2 . . 125.01(17) yes
Sn1 O1 Sn2 . 3_577 129.36(16) yes
Sn2 O1 Sn2 . 3_577 105.55(14) yes
Sn1 C1 H1A . . 109.5 ?
Sn1 C1 H1B . . 109.5 ?
H1A C1 H1B . . 109.5 ?
Sn1 C1 H1C . . 109.5 ?
H1A C1 H1C . . 109.5 ?
H1B C1 H1C . . 109.5 ?
Sn1 C2 H2A . . 109.5 ?
Sn1 C2 H2B . . 109.5 ?
H2A C2 H2B . . 109.5 ?
Sn1 C2 H2C . . 109.5 ?
H2A C2 H2C . . 109.5 ?
H2B C2 H2C . . 109.5 ?
C5 C3 C4 . . 111.0(5) ?
C5 C3 Sn2 . . 113.4(4) ?
C4 C3 Sn2 . . 111.0(4) ?
C5 C3 H3A . . 107.0 ?
C4 C3 H3A . . 107.0 ?
Sn2 C3 H3A . . 107.0 ?
C3 C4 H4A . . 109.5 ?
C3 C4 H4B . . 109.5 ?
H4A C4 H4B . . 109.5 ?
C3 C4 H4C . . 109.5 ?
H4A C4 H4C . . 109.5 ?
H4B C4 H4C . . 109.5 ?
C3 C5 H5A . . 109.5 ?
C3 C5 H5B . . 109.5 ?
H5A C5 H5B . . 109.5 ?
C3 C5 H5C . . 109.5 ?
H5A C5 H5C . . 109.5 ?
H5B C5 H5C . . 109.5 ?
C7 C6 C8 . . 111.3(6) ?
C7 C6 Sn2 . . 111.2(4) ?
C8 C6 Sn2 . . 112.3(4) ?
C7 C6 H6A . . 107.3 ?
C8 C6 H6A . . 107.3 ?
Sn2 C6 H6A . . 107.3 ?
C6 C7 H7A . . 109.5 ?
C6 C7 H7B . . 109.5 ?
H7A C7 H7B . . 109.5 ?
C6 C7 H7C . . 109.5 ?
H7A C7 H7C . . 109.5 ?
H7B C7 H7C . . 109.5 ?
C6 C8 H8A . . 109.5 ?
C6 C8 H8B . . 109.5 ?
H8A C8 H8B . . 109.5 ?
C6 C8 H8C . . 109.5 ?
H8A C8 H8C . . 109.5 ?
H8B C8 H8C . . 109.5 ?

loop_
_geom_bond_atom_site_label_1
_geom_bond_atom_site_label_2
_geom_bond_site_symmetry_2
_geom_bond_distance
_geom_bond_publ_flag
Sn1 O1 . 2.015(3) yes
Sn1 C2 . 2.099(5) ?
Sn1 C1 . 2.104(5) ?
Sn1 Cl2 . 2.474(2) yes
Sn1 Cl1 . 2.757(2) yes
Sn2 O1 . 2.053(3) yes
Sn2 O1 3_577 2.143(3) yes
Sn2 C3 . 2.144(5) ?
Sn2 C6 . 2.157(5) ?
Sn2 Cl1 . 2.724(2) yes
O1 Sn2 3_577 2.143(3) ?
C1 H1A . .9600 ?
C1 H1B . .9600 ?
C1 H1C . .9600 ?
C2 H2A . .9600 ?
C2 H2B . .9600 ?
C2 H2C . .9600 ?
C3 C5 . 1.524(7) ?
C3 C4 . 1.525(7) ?
C3 H3A . .9800 ?
C4 H4A . .9600 ?
C4 H4B . .9600 ?
C4 H4C . .9600 ?
C5 H5A . .9600 ?
C5 H5B . .9600 ?
C5 H5C . .9600 ?
C6 C7 . 1.526(8) ?
C6 C8 . 1.527(8) ?
C6 H6A . .9800 ?
C7 H7A . .9600 ?
C7 H7B . .9600 ?
C7 H7C . .9600 ?
C8 H8A . .9600 ?
C8 H8B . .9600 ?
C8 H8C . .9600 ?
